data_7053392
loop_
_publ_author_name
'Saplinova, Tatyana'
'Lehnert, Christian'
'B\"ohme, Uwe'
'Wagler, J\"org'
'Kroke, Edwin'

_publ_section_title
;
 Melem- and melamine-derived iminophosphoranes
;
_journal_issue 9
_journal_name_full 'New Journal of Chemistry'
_journal_page_first 1893
_journal_paper_doi 10.1039/b9nj00621d
_journal_volume 34
_journal_year 2010
_chemical_formula_moiety 'C6 H Cl9 N10 P3, C2 H4 Cl2, Cl'
_chemical_formula_sum 'C8 H5 Cl12 N10 P3'
_chemical_formula_weight 759.53
_chemical_name_systematic
;
?
;
_space_group_IT_number 14
_symmetry_cell_setting monoclinic
_symmetry_space_group_name_Hall '-P 2yn'
_symmetry_space_group_name_H-M 'P 1 21/n 1'
_atom_sites_solution_hydrogens geom
_atom_sites_solution_primary direct
_atom_sites_solution_secondary difmap
_audit_creation_method SHELXL-97
_cell_angle_alpha 90.00
_cell_angle_beta 111.9380(10)
_cell_angle_gamma 90.00
_cell_formula_units_Z 4
_cell_length_a 14.1973(2)
_cell_length_b 13.6585(2)
_cell_length_c 14.7835(3)
_cell_measurement_reflns_used 8390
_cell_measurement_temperature 90(2)
_cell_measurement_theta_max 28.28
_cell_measurement_theta_min 2.15
_cell_volume 2659.14(8)
_computing_cell_refinement 'Bruker SMART'
_computing_data_collection 'Bruker SMART'
_computing_data_reduction 'Bruker SAINT'
_computing_molecular_graphics 'ORTEP32 (Farugia)'
_computing_publication_material 'Ciftab (Sheldrick)'
_computing_structure_refinement 'SHELXL-97 (Sheldrick, 1997)'
_computing_structure_solution 'SHELXS-97 (Sheldrick, 1990)'
_diffrn_ambient_temperature 90(2)
_diffrn_measured_fraction_theta_full 0.996
_diffrn_measured_fraction_theta_max 0.996
_diffrn_measurement_device_type 'CCD area detector'
_diffrn_measurement_method 'phi and omega scans'
_diffrn_radiation_monochromator graphite
_diffrn_radiation_source 'fine-focus sealed tube'
_diffrn_radiation_type MoK\a
_diffrn_radiation_wavelength 0.71073
_diffrn_reflns_av_R_equivalents 0.0325
_diffrn_reflns_av_sigmaI/netI 0.0314
_diffrn_reflns_limit_h_max 18
_diffrn_reflns_limit_h_min -18
_diffrn_reflns_limit_k_max 17
_diffrn_reflns_limit_k_min -18
_diffrn_reflns_limit_l_max 15
_diffrn_reflns_limit_l_min -19
_diffrn_reflns_number 28179
_diffrn_reflns_theta_full 28.00
_diffrn_reflns_theta_max 28.00
_diffrn_reflns_theta_min 2.10
_exptl_absorpt_coefficient_mu 1.453
_exptl_absorpt_correction_T_max 0.8926
_exptl_absorpt_correction_T_min 0.8011
_exptl_absorpt_correction_type multi-scan
_exptl_absorpt_process_details SADABS
_exptl_crystal_colour colorless
_exptl_crystal_density_diffrn 1.897
_exptl_crystal_density_method 'not measured'
_exptl_crystal_description polyhedron
_exptl_crystal_F_000 1488
_exptl_crystal_size_max 0.20
_exptl_crystal_size_mid 0.16
_exptl_crystal_size_min 0.08
_refine_diff_density_max 0.545
_refine_diff_density_min -0.404
_refine_diff_density_rms 0.077
_refine_ls_extinction_method none
_refine_ls_goodness_of_fit_ref 1.044
_refine_ls_hydrogen_treatment mixed
_refine_ls_matrix_type full
_refine_ls_number_parameters 302
_refine_ls_number_reflns 6389
_refine_ls_number_restraints 0
_refine_ls_restrained_S_all 1.044
_refine_ls_R_factor_all 0.0401
_refine_ls_R_factor_gt 0.0299
_refine_ls_shift/su_max 0.002
_refine_ls_shift/su_mean 0.000
_refine_ls_structure_factor_coef Fsqd
_refine_ls_weighting_details 'calc w=1/[\s^2^(Fo^2^)+(0.0345P)^2^+1.1053P] where P=(Fo^2^+2Fc^2^)/3'
_refine_ls_weighting_scheme calc
_refine_ls_wR_factor_gt 0.0691
_refine_ls_wR_factor_ref 0.0722
_reflns_number_gt 5393
_reflns_number_total 6389
_reflns_threshold_expression >2sigma(I)
_cod_data_source_file b9nj00621d.txt
_cod_data_source_block jw_ts00801
_cod_original_sg_symbol_Hall -P2yn
_cod_original_sg_symbol_H-M P21/n
_cod_database_code 7053392

loop_
_symmetry_equiv_pos_as_xyz
'x, y, z'
'-x+1/2, y+1/2, -z+1/2'
'-x, -y, -z'
'x-1/2, -y-1/2, z-1/2'

loop_
_atom_site_label
_atom_site_type_symbol
_atom_site_fract_x
_atom_site_fract_y
_atom_site_fract_z
_atom_site_U_iso_or_equiv
_atom_site_adp_type
_atom_site_occupancy
_atom_site_symmetry_multiplicity
_atom_site_calc_flag
_atom_site_refinement_flags
Cl1 Cl 0.19224(4) 0.53450(4) 0.62268(4) 0.02281(12) Uani 1 1 d .
Cl2 Cl 0.20439(6) 0.54526(4) 0.83787(5) 0.04092(18) Uani 1 1 d .
Cl3 Cl -0.00944(5) 0.55802(5) 0.66266(6) 0.0464(2) Uani 1 1 d .
Cl4 Cl -0.05488(4) 1.12629(4) 0.51936(4) 0.02114(11) Uani 1 1 d .
Cl5 Cl 0.11686(4) 1.26862(5) 0.64249(5) 0.03144(14) Uani 1 1 d .
Cl6 Cl -0.10945(4) 1.32974(3) 0.58792(4) 0.02413(12) Uani 1 1 d .
Cl7 Cl -0.20495(4) 0.70365(4) 1.11036(4) 0.01901(11) Uani 1 1 d .
Cl8 Cl -0.00387(4) 0.62221(4) 1.09768(4) 0.02639(13) Uani 1 1 d .
Cl9 Cl -0.20547(4) 0.61603(4) 0.91282(4) 0.02514(12) Uani 1 1 d .
P1 P 0.13387(5) 0.60235(4) 0.70640(5) 0.02102(13) Uani 1 1 d .
P2 P -0.01746(4) 1.21659(4) 0.63203(4) 0.01686(11) Uani 1 1 d .
P3 P -0.12697(4) 0.69968(4) 1.02588(4) 0.01486(11) Uani 1 1 d .
N1 N 0.11150(12) 0.87465(11) 0.71943(13) 0.0150(3) Uani 1 1 d .
N2 N 0.05327(12) 1.03024(11) 0.72987(13) 0.0152(3) Uani 1 1 d .
N3 N -0.04592(13) 1.06024(11) 0.82883(13) 0.0158(3) Uani 1 1 d .
N4 N -0.07172(13) 0.93247(12) 0.91978(13) 0.0144(3) Uani 1 1 d .
H4N H -0.1132(18) 0.9723(17) 0.9408(18) 0.025(6) Uiso 1 1 d .
N5 N -0.01718(13) 0.77086(11) 0.90741(13) 0.0159(3) Uani 1 1 d .
N6 N 0.06908(13) 0.74251(11) 0.80573(13) 0.0161(4) Uani 1 1 d .
N7 N 0.01551(12) 0.90197(11) 0.81757(12) 0.0125(3) Uani 1 1 d .
N8 N 0.14764(13) 0.71503(11) 0.69567(13) 0.0167(4) Uani 1 1 d .
N9 N -0.02831(13) 1.17898(12) 0.72705(13) 0.0170(4) Uani 1 1 d .
N10 N -0.11264(13) 0.80852(11) 1.00167(13) 0.0158(3) Uani 1 1 d .
C1 C 0.10826(14) 0.77956(14) 0.74187(15) 0.0150(4) Uani 1 1 d .
C2 C 0.06243(14) 0.93607(13) 0.75550(15) 0.0138(4) Uani 1 1 d .
C3 C -0.00455(15) 1.08662(14) 0.76243(15) 0.0148(4) Uani 1 1 d .
C4 C -0.03332(14) 0.96835(13) 0.85532(15) 0.0133(4) Uani 1 1 d .
C5 C -0.06519(14) 0.83522(14) 0.94198(15) 0.0144(4) Uani 1 1 d .
C6 C 0.02368(15) 0.80342(13) 0.84455(15) 0.0146(4) Uani 1 1 d .
Cl10 Cl 0.23970(4) 0.64444(5) 0.23717(4) 0.03022(13) Uani 1 1 d .
Cl11 Cl 0.35295(4) 0.63149(5) 0.07753(5) 0.03498(15) Uani 1 1 d .
C7 C 0.23701(18) 0.73923(17) 0.15213(18) 0.0279(5) Uani 1 1 d .
H7A H 0.1752 0.7795 0.1382 0.033 Uiso 1 1 calc R
H7B H 0.2968 0.7824 0.1815 0.033 Uiso 1 1 calc R
C8 C 0.23775(17) 0.69721(17) 0.05891(17) 0.0250(5) Uani 1 1 d .
H8A H 0.2302 0.7508 0.0117 0.030 Uiso 1 1 calc R
H8B H 0.1792 0.6525 0.0308 0.030 Uiso 1 1 calc R
Cl12 Cl 0.78948(4) 0.05286(4) 0.98557(4) 0.02143(11) Uani 1 1 d .

loop_
_atom_site_aniso_label
_atom_site_aniso_U_11
_atom_site_aniso_U_22
_atom_site_aniso_U_33
_atom_site_aniso_U_23
_atom_site_aniso_U_13
_atom_site_aniso_U_12
Cl1 0.0317(3) 0.0180(2) 0.0230(3) -0.0004(2) 0.0151(2) 0.0057(2)
Cl2 0.0779(5) 0.0251(3) 0.0314(4) 0.0124(3) 0.0337(4) 0.0188(3)
Cl3 0.0425(4) 0.0358(3) 0.0764(6) -0.0301(3) 0.0403(4) -0.0227(3)
Cl4 0.0231(3) 0.0235(2) 0.0167(3) -0.0021(2) 0.0073(2) 0.00227(19)
Cl5 0.0245(3) 0.0455(3) 0.0242(3) 0.0011(3) 0.0089(2) -0.0127(2)
Cl6 0.0336(3) 0.0149(2) 0.0205(3) 0.0029(2) 0.0062(2) 0.0019(2)
Cl7 0.0201(2) 0.0219(2) 0.0189(3) 0.0025(2) 0.0117(2) -0.00103(18)
Cl8 0.0199(3) 0.0293(3) 0.0313(3) 0.0094(2) 0.0111(2) 0.0072(2)
Cl9 0.0269(3) 0.0242(3) 0.0263(3) -0.0094(2) 0.0121(2) -0.0073(2)
P1 0.0304(3) 0.0142(2) 0.0254(3) -0.0015(2) 0.0185(3) -0.0015(2)
P2 0.0194(3) 0.0162(2) 0.0148(3) 0.0012(2) 0.0063(2) -0.00195(19)
P3 0.0156(2) 0.0148(2) 0.0162(3) 0.0009(2) 0.0082(2) -0.00043(18)
N1 0.0167(8) 0.0139(8) 0.0168(9) -0.0006(7) 0.0091(7) -0.0013(6)
N2 0.0170(8) 0.0149(8) 0.0141(9) 0.0010(7) 0.0065(7) -0.0006(6)
N3 0.0196(9) 0.0142(8) 0.0142(9) -0.0001(7) 0.0069(7) -0.0003(6)
N4 0.0175(8) 0.0151(8) 0.0125(9) -0.0014(7) 0.0080(7) -0.0004(6)
N5 0.0194(9) 0.0151(8) 0.0164(9) 0.0004(7) 0.0104(8) -0.0002(6)
N6 0.0195(9) 0.0145(8) 0.0180(10) -0.0002(7) 0.0111(8) -0.0004(6)
N7 0.0156(8) 0.0126(7) 0.0107(8) 0.0011(6) 0.0065(7) -0.0006(6)
N8 0.0193(9) 0.0150(8) 0.0189(10) -0.0004(7) 0.0106(8) 0.0002(6)
N9 0.0238(9) 0.0147(8) 0.0144(9) 0.0009(7) 0.0095(8) 0.0008(7)
N10 0.0202(9) 0.0145(8) 0.0150(9) 0.0001(7) 0.0092(8) -0.0012(6)
C1 0.0138(9) 0.0169(9) 0.0137(10) -0.0002(8) 0.0045(8) -0.0013(7)
C2 0.0129(9) 0.0160(9) 0.0116(10) -0.0002(8) 0.0036(8) -0.0036(7)
C3 0.0158(10) 0.0144(9) 0.0117(10) -0.0003(8) 0.0023(8) -0.0018(7)
C4 0.0132(9) 0.0151(9) 0.0099(10) -0.0021(7) 0.0025(8) -0.0016(7)
C5 0.0139(9) 0.0162(9) 0.0114(10) -0.0007(7) 0.0028(8) -0.0033(7)
C6 0.0154(9) 0.0138(9) 0.0130(10) -0.0004(8) 0.0034(8) -0.0024(7)
Cl10 0.0227(3) 0.0448(3) 0.0214(3) 0.0094(3) 0.0062(2) 0.0058(2)
Cl11 0.0258(3) 0.0542(4) 0.0256(3) 0.0057(3) 0.0103(3) 0.0160(3)
C7 0.0292(13) 0.0279(12) 0.0260(13) 0.0039(10) 0.0095(11) 0.0040(9)
C8 0.0227(11) 0.0303(12) 0.0211(13) 0.0071(10) 0.0071(10) 0.0095(9)
Cl12 0.0226(3) 0.0226(2) 0.0234(3) 0.0035(2) 0.0135(2) 0.00401(19)

loop_
_atom_type_symbol
_atom_type_description
_atom_type_scat_dispersion_real
_atom_type_scat_dispersion_imag
_atom_type_scat_source
C C 0.0033 0.0016 'International Tables Vol C Tables 4.2.6.8 and 6.1.1.4'
H H 0.0000 0.0000 'International Tables Vol C Tables 4.2.6.8 and 6.1.1.4'
N N 0.0061 0.0033 'International Tables Vol C Tables 4.2.6.8 and 6.1.1.4'
P P 0.1023 0.0942 'International Tables Vol C Tables 4.2.6.8 and 6.1.1.4'
Cl Cl 0.1484 0.1585 'International Tables Vol C Tables 4.2.6.8 and 6.1.1.4'

loop_
_geom_angle_atom_site_label_1
_geom_angle_atom_site_label_2
_geom_angle_atom_site_label_3
_geom_angle
N8 P1 Cl1 107.59(7)
N8 P1 Cl2 116.68(8)
Cl1 P1 Cl2 104.78(3)
N8 P1 Cl3 114.71(7)
Cl1 P1 Cl3 105.88(4)
Cl2 P1 Cl3 106.26(4)
N9 P2 Cl6 106.30(7)
N9 P2 Cl4 117.90(7)
Cl6 P2 Cl4 105.90(3)
N9 P2 Cl5 117.63(8)
Cl6 P2 Cl5 104.09(3)
Cl4 P2 Cl5 103.68(3)
N10 P3 Cl7 105.88(6)
N10 P3 Cl8 117.90(7)
Cl7 P3 Cl8 105.64(3)
N10 P3 Cl9 115.79(7)
Cl7 P3 Cl9 106.25(3)
Cl8 P3 Cl9 104.43(3)
C2 N1 C1 116.17(16)
C2 N2 C3 117.40(16)
C4 N3 C3 114.89(16)
C4 N4 C5 120.87(16)
C4 N4 H4N 119.4(14)
C5 N4 H4N 118.8(14)
C5 N5 C6 117.68(16)
C6 N6 C1 117.64(16)
C4 N7 C6 121.24(16)
C4 N7 C2 118.73(15)
C6 N7 C2 119.93(15)
C1 N8 P1 119.77(13)
C3 N9 P2 124.03(14)
C5 N10 P3 123.30(14)
N1 C1 N8 116.38(17)
N1 C1 N6 126.23(17)
N8 C1 N6 117.39(17)
N1 C2 N2 120.48(17)
N1 C2 N7 120.28(16)
N2 C2 N7 119.18(16)
N2 C3 N9 119.52(17)
N2 C3 N3 126.30(17)
N9 C3 N3 114.17(16)
N3 C4 N4 120.83(17)
N3 C4 N7 122.89(17)
N4 C4 N7 116.24(16)
N5 C5 N10 121.91(17)
N5 C5 N4 123.48(17)
N10 C5 N4 114.61(16)
N6 C6 N5 120.27(17)
N6 C6 N7 119.30(17)
N5 C6 N7 120.40(17)
C8 C7 Cl10 111.26(16)
C8 C7 H7A 109.4
Cl10 C7 H7A 109.4
C8 C7 H7B 109.4
Cl10 C7 H7B 109.4
H7A C7 H7B 108.0
C7 C8 Cl11 111.73(17)
C7 C8 H8A 109.3
Cl11 C8 H8A 109.3
C7 C8 H8B 109.3
Cl11 C8 H8B 109.3
H8A C8 H8B 107.9

loop_
_geom_bond_atom_site_label_1
_geom_bond_atom_site_label_2
_geom_bond_distance
Cl1 P1 1.9605(7)
Cl2 P1 1.9835(9)
Cl3 P1 1.9852(8)
Cl4 P2 1.9790(7)
Cl5 P2 1.9863(7)
Cl6 P2 1.9706(7)
Cl7 P3 1.9550(7)
Cl8 P3 1.9785(7)
Cl9 P3 1.9872(8)
P1 N8 1.5670(16)
P2 N9 1.5565(17)
P3 N10 1.5602(16)
N1 C2 1.323(2)
N1 C1 1.346(2)
N2 C2 1.333(2)
N2 C3 1.339(2)
N3 C4 1.307(2)
N3 C3 1.367(2)
N4 C4 1.354(2)
N4 C5 1.363(2)
N4 H4N 0.94(2)
N5 C5 1.326(2)
N5 C6 1.342(2)
N6 C6 1.309(2)
N6 C1 1.360(2)
N7 C4 1.380(2)
N7 C6 1.396(2)
N7 C2 1.400(2)
N8 C1 1.357(2)
N9 C3 1.359(2)
N10 C5 1.345(2)
Cl10 C7 1.795(2)
Cl11 C8 1.794(2)
C7 C8 1.497(3)
C7 H7A 0.9900
C7 H7B 0.9900
C8 H8A 0.9900
C8 H8B 0.9900

loop_
_geom_torsion_atom_site_label_1
_geom_torsion_atom_site_label_2
_geom_torsion_atom_site_label_3
_geom_torsion_atom_site_label_4
_geom_torsion
Cl1 P1 N8 C1 176.15(15)
Cl2 P1 N8 C1 -66.54(18)
Cl3 P1 N8 C1 58.64(19)
Cl6 P2 N9 C3 157.87(16)
Cl4 P2 N9 C3 39.3(2)
Cl5 P2 N9 C3 -86.06(18)
Cl7 P3 N10 C5 -177.64(15)
Cl8 P3 N10 C5 64.47(19)
Cl9 P3 N10 C5 -60.22(18)
C2 N1 C1 N8 172.22(18)
C2 N1 C1 N6 -7.5(3)
P1 N8 C1 N1 -171.70(15)
P1 N8 C1 N6 8.0(3)
C6 N6 C1 N1 5.1(3)
C6 N6 C1 N8 -174.62(19)
C1 N1 C2 N2 -173.68(19)
C1 N1 C2 N7 3.4(3)
C3 N2 C2 N1 174.45(19)
C3 N2 C2 N7 -2.6(3)
C4 N7 C2 N1 178.77(18)
C6 N7 C2 N1 2.4(3)
C4 N7 C2 N2 -4.1(3)
C6 N7 C2 N2 179.52(18)
C2 N2 C3 N9 -170.43(19)
C2 N2 C3 N3 8.2(3)
P2 N9 C3 N2 16.6(3)
P2 N9 C3 N3 -162.17(15)
C4 N3 C3 N2 -6.0(3)
C4 N3 C3 N9 172.69(18)
C3 N3 C4 N4 -179.17(18)
C3 N3 C4 N7 -1.7(3)
C5 N4 C4 N3 175.10(19)
C5 N4 C4 N7 -2.6(3)
C6 N7 C4 N3 -177.21(19)
C2 N7 C4 N3 6.5(3)
C6 N7 C4 N4 0.4(3)
C2 N7 C4 N4 -175.90(17)
C6 N5 C5 N10 176.78(19)
C6 N5 C5 N4 -2.5(3)
P3 N10 C5 N5 -7.5(3)
P3 N10 C5 N4 171.86(15)
C4 N4 C5 N5 3.8(3)
C4 N4 C5 N10 -175.53(18)
C1 N6 C6 N5 179.44(19)
C1 N6 C6 N7 1.4(3)
C5 N5 C6 N6 -177.79(19)
C5 N5 C6 N7 0.2(3)
C4 N7 C6 N6 178.82(18)
C2 N7 C6 N6 -4.9(3)
C4 N7 C6 N5 0.8(3)
C2 N7 C6 N5 177.03(18)
Cl10 C7 C8 Cl11 -63.8(2)
